data_7710580
loop_
_publ_author_name
'Brager, Dominique M.'
'Marwitz, Alexander C.'
'Cahill, Christopher L.'

_publ_section_title
;
 A spectroscopic, structural, and computational study of Ag-oxo
 interactions in Ag<sup>+</sup>/UO<sub>2</sub><sup>2+</sup> complexes.
;
_journal_name_full 'Dalton transactions (Cambridge, England : 2003)'
_journal_paper_doi 10.1039/d2dt01161a
_journal_year 2022
_chemical_formula_moiety 'C8 H6 Ag N4, C21 H12 Cl3 O8 U'
_chemical_formula_sum 'C29 H18 Ag Cl3 N4 O8 U'
_chemical_formula_weight 1002.72
_space_group_crystal_system monoclinic
_space_group_IT_number 14
_space_group_name_Hall '-P 2ybc'
_space_group_name_H-M_alt 'P 1 21/c 1'
_atom_sites_solution_hydrogens mixed
_audit_update_record
;
2022-05-20 deposited with the CCDC.	2022-06-22 downloaded from the CCDC.
;
_cell_angle_alpha 90
_cell_angle_beta 97.4020(10)
_cell_angle_gamma 90
_cell_formula_units_Z 4
_cell_length_a 14.2027(4)
_cell_length_b 17.9512(5)
_cell_length_c 12.1626(4)
_cell_measurement_reflns_used 9885
_cell_measurement_temperature 100(2)
_cell_measurement_theta_max 52.751
_cell_measurement_theta_min 4.733
_cell_volume 3075.08(16)
_computing_cell_refinement 'APEX3 v2019.1-0 (Bruker AXS)'
_computing_data_collection 'Bruker Instrument Service vV6.2.12'
_computing_data_reduction 'SAINT V8.40A (Bruker Nano, Inc., 2019)'
_computing_molecular_graphics 'shelXle (C.B. Huebschle, rev 958)'
_computing_publication_material 'shelXle (C.B. Huebschle, rev 958)'
_computing_structure_refinement 'SHELXL-2018/3 (Sheldrick, 2018)'
_computing_structure_solution 'SHELXT 2014/5 (Sheldrick, 2014)'
_diffrn_ambient_temperature 100(2)
_diffrn_detector_area_resol_mean 7.3910
_diffrn_measured_fraction_theta_full 1.000
_diffrn_measured_fraction_theta_max 0.999
_diffrn_measurement_device_type 'Bruker D8 QUEST'
_diffrn_measurement_method '\f and \w scans'
_diffrn_radiation_type MoK\a
_diffrn_radiation_wavelength 0.71073
_diffrn_reflns_av_R_equivalents 0.0385
_diffrn_reflns_av_unetI/netI 0.0209
_diffrn_reflns_Laue_measured_fraction_full 1.000
_diffrn_reflns_Laue_measured_fraction_max 0.999
_diffrn_reflns_limit_h_max 17
_diffrn_reflns_limit_h_min -17
_diffrn_reflns_limit_k_max 22
_diffrn_reflns_limit_k_min -22
_diffrn_reflns_limit_l_max 14
_diffrn_reflns_limit_l_min -15
_diffrn_reflns_number 52473
_diffrn_reflns_point_group_measured_fraction_full 1.000
_diffrn_reflns_point_group_measured_fraction_max 0.999
_diffrn_reflns_theta_full 25.242
_diffrn_reflns_theta_max 26.388
_diffrn_reflns_theta_min 2.034
_diffrn_source 'microfocus sealed tube'
_diffrn_source_type 'Incoatec I\mS 3.0'
_exptl_absorpt_coefficient_mu 6.215
_exptl_absorpt_correction_T_max 0.7454
_exptl_absorpt_correction_T_min 0.5329
_exptl_absorpt_correction_type multi-scan
_exptl_absorpt_process_details 'SADABS, G. Sheldrick (1999)'
_exptl_crystal_colour yellow
_exptl_crystal_density_diffrn 2.166
_exptl_crystal_description blocks
_exptl_crystal_F_000 1896
_exptl_crystal_recrystallization_method hydrothermal
_exptl_crystal_size_max 0.405
_exptl_crystal_size_mid 0.149
_exptl_crystal_size_min 0.120
_refine_diff_density_max 1.141
_refine_diff_density_min -0.812
_refine_diff_density_rms 0.096
_refine_ls_extinction_method none
_refine_ls_goodness_of_fit_ref 1.107
_refine_ls_hydrogen_treatment mixed
_refine_ls_matrix_type full
_refine_ls_number_parameters 455
_refine_ls_number_reflns 6288
_refine_ls_number_restraints 18
_refine_ls_restrained_S_all 1.107
_refine_ls_R_factor_all 0.0295
_refine_ls_R_factor_gt 0.0252
_refine_ls_shift/su_max 0.001
_refine_ls_shift/su_mean 0.000
_refine_ls_structure_factor_coef Fsqd
_refine_ls_weighting_details 'w=1/[\s^2^(Fo^2^)+(0.0150P)^2^+9.8495P] where P=(Fo^2^+2Fc^2^)/3'
_refine_ls_weighting_scheme calc
_refine_ls_wR_factor_gt 0.0553
_refine_ls_wR_factor_ref 0.0566
_reflns_Friedel_coverage 0.000
_reflns_number_gt 5743
_reflns_number_total 6288
_reflns_threshold_expression 'I > 2\s(I)'
_cod_data_source_file d2dt01161a2.cif
_cod_data_source_block Cmpd9_DMB2_23_C
_cod_original_sg_symbol_H-M 'P 21/c'
_cod_database_code 7710580
_shelx_space_group_comment
;
The symmetry employed for this shelxl refinement is uniquely defined
by the following loop, which should always be used as a source of
symmetry information in preference to the above space-group names.
They are only intended as comments.
;

loop_
_space_group_symop_operation_xyz
'x, y, z'
'-x, y+1/2, -z+1/2'
'-x, -y, -z'
'x, -y-1/2, z-1/2'

loop_
_atom_site_label
_atom_site_type_symbol
_atom_site_fract_x
_atom_site_fract_y
_atom_site_fract_z
_atom_site_U_iso_or_equiv
_atom_site_adp_type
_atom_site_occupancy
_atom_site_site_symmetry_order
_atom_site_calc_flag
_atom_site_refinement_flags_posn
_atom_site_refinement_flags_adp
_atom_site_refinement_flags_occupancy
_atom_site_disorder_assembly
_atom_site_disorder_group
U1 U 0.28890(2) 0.42137(2) 0.59557(2) 0.02398(5) Uani 1 1 d . . . . .
Ag1 Ag 0.12512(3) 0.24930(2) 0.79289(3) 0.04138(10) Uani 1 1 d . . . . .
Cl1 Cl -0.07666(11) 0.39948(8) 1.01568(12) 0.0583(4) Uani 1 1 d . . . . .
Cl2 Cl 0.73155(10) 0.16749(9) 0.66120(11) 0.0608(4) Uani 1 1 d . . . . .
O1 O 0.2208(2) 0.36450(16) 0.4964(3) 0.0339(7) Uani 1 1 d . . . . .
O2 O 0.3545(2) 0.47847(16) 0.6951(2) 0.0344(7) Uani 1 1 d . . . . .
O3 O 0.1417(2) 0.49216(17) 0.6144(3) 0.0352(7) Uani 1 1 d . . . . .
O4 O 0.1747(2) 0.39782(17) 0.7279(2) 0.0345(7) Uani 1 1 d . . . . .
O5 O 0.3371(2) 0.31569(16) 0.7235(2) 0.0297(6) Uani 1 1 d . . . . .
O6 O 0.4253(2) 0.33784(16) 0.5916(2) 0.0299(6) Uani 1 1 d . . . . .
O7 O 0.3854(2) 0.45465(17) 0.4504(3) 0.0356(7) Uani 1 1 d . . . . .
O8 O 0.2693(2) 0.53139(16) 0.4725(2) 0.0308(6) Uani 1 1 d . . . . .
N1 N 0.0236(2) 0.2743(2) 0.6250(3) 0.0285(8) Uani 1 1 d . . . . .
N2 N 0.1882(2) 0.19380(18) 0.6506(3) 0.0240(7) Uani 1 1 d . . . . .
N3 N 0.1909(2) 0.19651(19) 0.4564(3) 0.0261(7) Uani 1 1 d . . . . .
N4 N 0.0284(2) 0.2800(2) 0.4314(3) 0.0273(7) Uani 1 1 d . . . . .
C1 C 0.1209(3) 0.4514(2) 0.6929(4) 0.0310(9) Uani 1 1 d . . . . .
C2 C 0.0338(3) 0.4659(2) 0.7446(4) 0.0315(9) Uani 1 1 d . . . . .
C3 C 0.0207(3) 0.4308(2) 0.8442(4) 0.0363(10) Uani 1 1 d . . . . .
H3 H 0.067539 0.397614 0.878828 0.044 Uiso 1 1 calc R U . . .
C4 C -0.0607(4) 0.4445(3) 0.8920(4) 0.0409(11) Uani 1 1 d . . . . .
C5 C -0.1298(3) 0.4929(3) 0.8438(4) 0.0400(11) Uani 1 1 d . . . . .
H5 H -0.185025 0.502527 0.878112 0.048 Uiso 1 1 calc R U . . .
C6 C -0.1172(3) 0.5271(3) 0.7450(4) 0.0370(10) Uani 1 1 d . . . . .
H6 H -0.164481 0.560114 0.710947 0.044 Uiso 1 1 calc R U . . .
C7 C -0.0364(3) 0.5140(2) 0.6946(4) 0.0329(10) Uani 1 1 d . . . . .
H7 H -0.028894 0.537616 0.626354 0.039 Uiso 1 1 calc R U . . .
C8 C 0.4119(3) 0.3028(2) 0.6788(3) 0.0257(8) Uani 1 1 d . . . . .
C9 C 0.4832(3) 0.2479(2) 0.7286(3) 0.0261(8) Uani 1 1 d . . . . .
C10 C 0.5618(3) 0.2328(2) 0.6753(3) 0.0302(9) Uani 1 1 d . . . . .
H10 H 0.568313 0.255051 0.605855 0.036 Uiso 1 1 calc R U . . .
C11 C 0.6306(3) 0.1846(3) 0.7251(4) 0.0360(10) Uani 1 1 d . . . . .
C12 C 0.6222(3) 0.1513(2) 0.8257(4) 0.0338(10) Uani 1 1 d . . . . .
H12 H 0.670604 0.118826 0.858664 0.041 Uiso 1 1 calc R U . . .
C13 C 0.5437(3) 0.1653(2) 0.8782(4) 0.0313(9) Uani 1 1 d . . . . .
H13 H 0.537032 0.141712 0.946702 0.038 Uiso 1 1 calc R U . . .
C14 C 0.4739(3) 0.2142(2) 0.8299(3) 0.0287(9) Uani 1 1 d . . . . .
H14 H 0.419953 0.224631 0.866210 0.034 Uiso 1 1 calc R U . . .
C15 C 0.1525(3) 0.2138(2) 0.5485(3) 0.0218(8) Uani 1 1 d . . . . .
C16 C 0.2692(3) 0.1550(2) 0.6617(4) 0.0309(9) Uani 1 1 d . . . . .
H16 H 0.297251 0.141064 0.733915 0.037 Uiso 1 1 calc R U . . .
C17 C 0.3133(3) 0.1345(2) 0.5724(4) 0.0330(10) Uani 1 1 d . . . . .
H17 H 0.370202 0.106032 0.581290 0.040 Uiso 1 1 calc R U . . .
C18 C 0.2717(3) 0.1570(2) 0.4696(4) 0.0323(10) Uani 1 1 d . . . . .
H18 H 0.300840 0.144178 0.406184 0.039 Uiso 1 1 calc R U . . .
C19 C 0.0625(3) 0.2584(2) 0.5335(3) 0.0229(8) Uani 1 1 d . . . . .
C20 C -0.0556(3) 0.3153(3) 0.6111(4) 0.0350(10) Uani 1 1 d . . . . .
H20 H -0.085498 0.327035 0.674424 0.042 Uiso 1 1 calc R U . . .
C21 C -0.0958(3) 0.3414(3) 0.5099(4) 0.0398(11) Uani 1 1 d . . . . .
H21 H -0.151523 0.371245 0.501742 0.048 Uiso 1 1 calc R U . . .
C22 C -0.0503(3) 0.3215(3) 0.4207(4) 0.0347(10) Uani 1 1 d . . . . .
H22 H -0.075971 0.337989 0.348792 0.042 Uiso 1 1 calc R U . . .
C23 C 0.3362(3) 0.5110(2) 0.4197(4) 0.0300(9) Uani 1 1 d . . . . .
C24 C 0.3542(3) 0.5508(3) 0.3158(4) 0.0327(10) Uani 1 1 d . . . . .
C25 C 0.4250(4) 0.5270(3) 0.2582(4) 0.0475(13) Uani 1 1 d . . . . .
H25 H 0.468(4) 0.486(3) 0.280(5) 0.064(18) Uiso 1 1 d . . . . .
C27 C 0.3793(5) 0.6183(4) 0.1180(5) 0.0570(16) Uani 1 1 d . . . . .
H27 H 0.387(4) 0.641(3) 0.051(5) 0.059(17) Uiso 1 1 d . . . . .
Cl3A Cl 0.5144(2) 0.5134(2) 0.0681(2) 0.0701(11) Uani 0.537(4) 1 d . . P A 1
C26A C 0.4332(15) 0.5521(10) 0.1507(15) 0.045(4) Uani 0.537(4) 1 d . U P A 1
C28A C 0.3118(11) 0.6429(7) 0.1789(14) 0.025(3) Uani 0.537(4) 1 d . U P A 1
H28A H 0.273554 0.684227 0.152755 0.030 Uiso 0.537(4) 1 calc R U P A 1
Cl3B Cl 0.2234(2) 0.70876(15) 0.1254(2) 0.0480(9) Uani 0.463(4) 1 d . . P A 2
C26B C 0.4430(17) 0.5721(10) 0.1710(17) 0.040(4) Uani 0.463(4) 1 d . U P A 2
H26B H 0.504246 0.569929 0.147648 0.048 Uiso 0.463(4) 1 calc R U P A 2
C28B C 0.304(3) 0.6387(19) 0.170(3) 0.102(12) Uani 0.463(4) 1 d . . P A 2
C29 C 0.2970(4) 0.6098(3) 0.2775(4) 0.0445(12) Uani 1 1 d . . . . .
H29 H 0.240(4) 0.630(3) 0.316(5) 0.063(17) Uiso 1 1 d . . . . .

loop_
_atom_site_aniso_label
_atom_site_aniso_U_11
_atom_site_aniso_U_22
_atom_site_aniso_U_33
_atom_site_aniso_U_23
_atom_site_aniso_U_13
_atom_site_aniso_U_12
U1 0.02306(8) 0.02316(8) 0.02643(8) 0.00203(6) 0.00593(6) 0.00207(6)
Ag1 0.0683(3) 0.0441(2) 0.01258(14) -0.00071(13) 0.00843(15) 0.01556(18)
Cl1 0.0716(9) 0.0487(7) 0.0638(9) 0.0150(6) 0.0436(8) 0.0146(7)
Cl2 0.0490(8) 0.0947(11) 0.0429(7) 0.0127(7) 0.0215(6) 0.0398(8)
O1 0.0309(16) 0.0318(16) 0.0388(17) 0.0010(13) 0.0035(13) -0.0039(13)
O2 0.0383(17) 0.0283(16) 0.0352(17) 0.0008(13) -0.0006(14) 0.0042(13)
O3 0.0306(16) 0.0379(17) 0.0387(17) 0.0104(14) 0.0110(14) 0.0114(13)
O4 0.0337(16) 0.0346(16) 0.0378(17) 0.0111(14) 0.0150(14) 0.0114(13)
O5 0.0283(15) 0.0299(15) 0.0335(16) 0.0065(12) 0.0142(13) 0.0064(12)
O6 0.0316(16) 0.0313(16) 0.0292(15) 0.0068(12) 0.0134(13) 0.0062(12)
O7 0.0314(16) 0.0342(17) 0.0438(18) 0.0149(14) 0.0149(14) 0.0070(13)
O8 0.0302(16) 0.0319(16) 0.0309(16) 0.0032(13) 0.0066(13) 0.0048(12)
N1 0.0310(19) 0.036(2) 0.0193(17) -0.0046(14) 0.0056(14) 0.0012(15)
N2 0.0273(17) 0.0294(18) 0.0160(16) -0.0019(13) 0.0056(13) -0.0004(14)
N3 0.0345(19) 0.0288(18) 0.0173(16) -0.0025(13) 0.0124(14) -0.0051(15)
N4 0.0265(18) 0.0356(19) 0.0191(16) 0.0047(14) 0.0004(14) -0.0071(15)
C1 0.029(2) 0.034(2) 0.032(2) 0.0004(18) 0.0106(18) 0.0046(18)
C2 0.030(2) 0.028(2) 0.037(2) 0.0003(18) 0.0075(19) 0.0023(17)
C3 0.036(2) 0.034(2) 0.041(3) 0.006(2) 0.013(2) 0.0092(19)
C4 0.045(3) 0.034(2) 0.047(3) 0.003(2) 0.019(2) -0.001(2)
C5 0.032(2) 0.035(2) 0.056(3) -0.004(2) 0.019(2) 0.0042(19)
C6 0.027(2) 0.036(2) 0.048(3) -0.003(2) 0.005(2) 0.0018(19)
C7 0.031(2) 0.033(2) 0.035(2) -0.0014(19) 0.0039(19) -0.0002(18)
C8 0.028(2) 0.0212(19) 0.029(2) -0.0011(16) 0.0089(17) 0.0007(16)
C9 0.030(2) 0.0213(19) 0.029(2) -0.0012(16) 0.0082(17) 0.0017(16)
C10 0.036(2) 0.037(2) 0.0192(19) 0.0024(17) 0.0085(17) 0.0064(19)
C11 0.035(2) 0.043(3) 0.033(2) -0.001(2) 0.014(2) 0.010(2)
C12 0.040(3) 0.029(2) 0.032(2) 0.0024(18) 0.0049(19) 0.0096(19)
C13 0.039(2) 0.026(2) 0.030(2) 0.0011(17) 0.0082(19) -0.0009(18)
C14 0.031(2) 0.028(2) 0.028(2) 0.0002(17) 0.0096(18) -0.0015(17)
C15 0.028(2) 0.0234(19) 0.0158(18) -0.0032(15) 0.0079(15) -0.0056(15)
C16 0.031(2) 0.032(2) 0.029(2) 0.0008(18) -0.0001(18) -0.0027(18)
C17 0.025(2) 0.034(2) 0.041(3) -0.007(2) 0.0082(19) 0.0002(18)
C18 0.036(2) 0.030(2) 0.035(2) -0.0082(18) 0.0196(19) -0.0054(18)
C19 0.026(2) 0.027(2) 0.0160(18) -0.0001(15) 0.0033(15) -0.0053(16)
C20 0.033(2) 0.043(3) 0.030(2) -0.0108(19) 0.0035(19) 0.006(2)
C21 0.034(3) 0.037(3) 0.046(3) -0.001(2) -0.006(2) 0.005(2)
C22 0.033(2) 0.041(3) 0.029(2) 0.0087(19) -0.0021(19) -0.006(2)
C23 0.028(2) 0.029(2) 0.033(2) 0.0019(18) 0.0031(18) -0.0052(17)
C24 0.030(2) 0.036(2) 0.032(2) 0.0069(19) 0.0009(18) -0.0040(18)
C25 0.036(3) 0.063(4) 0.045(3) 0.021(3) 0.013(2) 0.002(2)
C27 0.061(4) 0.062(4) 0.046(3) 0.022(3) 0.001(3) -0.019(3)
Cl3A 0.0703(19) 0.106(3) 0.0379(14) -0.0100(14) 0.0231(13) -0.0325(17)
C26A 0.045(6) 0.051(8) 0.037(7) 0.001(6) 0.004(5) -0.019(6)
C28A 0.027(6) 0.016(5) 0.031(6) 0.004(4) -0.005(5) -0.016(4)
Cl3B 0.0463(16) 0.0449(16) 0.0518(17) 0.0153(13) 0.0024(12) 0.0054(12)
C26B 0.042(7) 0.038(8) 0.042(8) 0.001(6) 0.012(6) -0.007(6)
C28B 0.088(19) 0.14(3) 0.074(18) 0.037(17) -0.024(14) 0.036(17)
C29 0.045(3) 0.039(3) 0.048(3) 0.006(2) 0.000(2) -0.003(2)

loop_
_atom_type_symbol
_atom_type_description
_atom_type_scat_dispersion_real
_atom_type_scat_dispersion_imag
_atom_type_scat_source
C C 0.0033 0.0016 'International Tables Vol C Tables 4.2.6.8 and 6.1.1.4'
H H 0.0000 0.0000 'International Tables Vol C Tables 4.2.6.8 and 6.1.1.4'
Ag Ag -0.8971 1.1015 'International Tables Vol C Tables 4.2.6.8 and 6.1.1.4'
Cl Cl 0.1484 0.1585 'International Tables Vol C Tables 4.2.6.8 and 6.1.1.4'
N N 0.0061 0.0033 'International Tables Vol C Tables 4.2.6.8 and 6.1.1.4'
O O 0.0106 0.0060 'International Tables Vol C Tables 4.2.6.8 and 6.1.1.4'
U U -9.6767 9.6646 'International Tables Vol C Tables 4.2.6.8 and 6.1.1.4'

loop_
_geom_angle_atom_site_label_1
_geom_angle_atom_site_label_2
_geom_angle_atom_site_label_3
_geom_angle
_geom_angle_site_symmetry_1
_geom_angle_site_symmetry_3
_geom_angle_publ_flag
O2 U1 O1 178.87(14) . . ?
O2 U1 O7 93.33(13) . . ?
O1 U1 O7 87.51(13) . . ?
O2 U1 O6 91.15(12) . . ?
O1 U1 O6 89.86(12) . . ?
O7 U1 O6 67.54(9) . . ?
O2 U1 O4 89.17(13) . . ?
O1 U1 O4 89.90(12) . . ?
O7 U1 O4 172.33(10) . . ?
O6 U1 O4 119.70(9) . . ?
O2 U1 O8 87.67(12) . . ?
O1 U1 O8 92.25(12) . . ?
O7 U1 O8 52.93(9) . . ?
O6 U1 O8 120.24(9) . . ?
O4 U1 O8 120.02(9) . . ?
O2 U1 O3 90.92(12) . . ?
O1 U1 O3 88.01(12) . . ?
O7 U1 O3 119.92(10) . . ?
O6 U1 O3 172.11(9) . . ?
O4 U1 O3 52.73(9) . . ?
O8 U1 O3 67.45(10) . . ?
O2 U1 O5 86.30(12) . . ?
O1 U1 O5 93.93(12) . . ?
O7 U1 O5 120.14(9) . . ?
O6 U1 O5 52.64(9) . . ?
O4 U1 O5 67.24(9) . . ?
O8 U1 O5 170.51(9) . . ?
O3 U1 O5 119.94(9) . . ?
N2 Ag1 N3 133.31(12) . 4_566 ?
N2 Ag1 N4 139.91(12) . 4_566 ?
N3 Ag1 N4 71.75(11) 4_566 4_566 ?
N2 Ag1 N1 71.67(11) . . ?
N3 Ag1 N1 142.51(12) 4_566 . ?
N4 Ag1 N1 107.97(11) 4_566 . ?
C1 O3 U1 93.1(2) . . ?
C1 O4 U1 94.0(2) . . ?
C8 O5 U1 92.8(2) . . ?
C8 O6 U1 94.7(2) . . ?
C23 O7 U1 94.0(2) . . ?
C23 O8 U1 92.4(2) . . ?
C19 N1 C20 116.3(4) . . ?
C19 N1 Ag1 113.8(3) . . ?
C20 N1 Ag1 128.2(3) . . ?
C15 N2 C16 117.0(3) . . ?
C15 N2 Ag1 116.9(3) . . ?
C16 N2 Ag1 124.7(3) . . ?
C18 N3 C15 117.0(4) . . ?
C18 N3 Ag1 125.0(3) . 4_565 ?
C15 N3 Ag1 117.4(3) . 4_565 ?
C19 N4 C22 117.0(4) . . ?
C19 N4 Ag1 115.1(3) . 4_565 ?
C22 N4 Ag1 127.6(3) . 4_565 ?
O3 C1 O4 120.2(4) . . ?
O3 C1 C2 120.4(4) . . ?
O4 C1 C2 119.4(4) . . ?
O3 C1 U1 60.5(2) . . ?
O4 C1 U1 59.7(2) . . ?
C2 C1 U1 179.1(3) . . ?
C7 C2 C3 119.2(4) . . ?
C7 C2 C1 120.8(4) . . ?
C3 C2 C1 120.0(4) . . ?
C4 C3 C2 119.8(4) . . ?
C4 C3 H3 120.1 . . ?
C2 C3 H3 120.1 . . ?
C3 C4 C5 121.3(4) . . ?
C3 C4 Cl1 119.2(4) . . ?
C5 C4 Cl1 119.5(4) . . ?
C6 C5 C4 118.9(4) . . ?
C6 C5 H5 120.6 . . ?
C4 C5 H5 120.6 . . ?
C5 C6 C7 121.1(4) . . ?
C5 C6 H6 119.5 . . ?
C7 C6 H6 119.5 . . ?
C6 C7 C2 119.8(4) . . ?
C6 C7 H7 120.1 . . ?
C2 C7 H7 120.1 . . ?
O6 C8 O5 119.3(4) . . ?
O6 C8 C9 120.2(3) . . ?
O5 C8 C9 120.5(4) . . ?
O6 C8 U1 59.0(2) . . ?
O5 C8 U1 60.7(2) . . ?
C9 C8 U1 173.3(3) . . ?
C10 C9 C14 120.1(4) . . ?
C10 C9 C8 119.1(4) . . ?
C14 C9 C8 120.7(4) . . ?
C11 C10 C9 118.9(4) . . ?
C11 C10 H10 120.6 . . ?
C9 C10 H10 120.6 . . ?
C12 C11 C10 121.5(4) . . ?
C12 C11 Cl2 119.2(3) . . ?
C10 C11 Cl2 119.3(3) . . ?
C13 C12 C11 120.0(4) . . ?
C13 C12 H12 120.0 . . ?
C11 C12 H12 120.0 . . ?
C12 C13 C14 119.5(4) . . ?
C12 C13 H13 120.2 . . ?
C14 C13 H13 120.2 . . ?
C9 C14 C13 120.1(4) . . ?
C9 C14 H14 120.0 . . ?
C13 C14 H14 120.0 . . ?
N2 C15 N3 124.8(4) . . ?
N2 C15 C19 118.3(3) . . ?
N3 C15 C19 116.9(3) . . ?
N2 C16 C17 122.3(4) . . ?
N2 C16 H16 118.8 . . ?
C17 C16 H16 118.8 . . ?
C16 C17 C18 117.0(4) . . ?
C16 C17 H17 121.5 . . ?
C18 C17 H17 121.5 . . ?
N3 C18 C17 121.8(4) . . ?
N3 C18 H18 119.1 . . ?
C17 C18 H18 119.1 . . ?
N4 C19 N1 125.1(4) . . ?
N4 C19 C15 118.1(3) . . ?
N1 C19 C15 116.8(3) . . ?
N1 C20 C21 123.3(4) . . ?
N1 C20 H20 118.4 . . ?
C21 C20 H20 118.4 . . ?
C20 C21 C22 115.8(4) . . ?
C20 C21 H21 122.1 . . ?
C22 C21 H21 122.1 . . ?
N4 C22 C21 122.6(4) . . ?
N4 C22 H22 118.7 . . ?
C21 C22 H22 118.7 . . ?
O7 C23 O8 120.4(4) . . ?
O7 C23 C24 119.0(4) . . ?
O8 C23 C24 120.5(4) . . ?
O7 C23 U1 59.7(2) . . ?
O8 C23 U1 60.9(2) . . ?
C24 C23 U1 172.1(3) . . ?
C25 C24 C29 120.5(5) . . ?
C25 C24 C23 119.9(4) . . ?
C29 C24 C23 119.6(4) . . ?
C24 C25 C26B 115.5(10) . . ?
C24 C25 C26A 122.2(10) . . ?
C24 C25 H25 125(3) . . ?
C26B C25 H25 119(4) . . ?
C26A C25 H25 112(4) . . ?
C26B C27 C28B 117.7(17) . . ?
C28A C27 C26A 120.3(11) . . ?
C26B C27 H27 124(4) . . ?
C28A C27 H27 120(4) . . ?
C28B C27 H27 118(4) . . ?
C26A C27 H27 119(4) . . ?
Cl3A Cl3A C26A 124.5(7) 3_665 . ?
C25 C26A C27 114.7(15) . . ?
C25 C26A Cl3A 122.9(13) . . ?
C27 C26A Cl3A 122.0(13) . . ?
C27 C28A C29 122.1(13) . . ?
C27 C28A H28A 118.9 . . ?
C29 C28A H28A 118.9 . . ?
C27 C26B C25 123.7(18) . . ?
C27 C26B H26B 118.2 . . ?
C25 C26B H26B 118.2 . . ?
C27 C28B C29 119(2) . . ?
C27 C28B Cl3B 125(2) . . ?
C29 C28B Cl3B 116(3) . . ?
C24 C29 C28A 118.5(8) . . ?
C24 C29 C28B 118.9(16) . . ?
C24 C29 H29 125(3) . . ?
C28A C29 H29 117(3) . . ?
C28B C29 H29 116(3) . . ?

loop_
_geom_bond_atom_site_label_1
_geom_bond_atom_site_label_2
_geom_bond_distance
_geom_bond_site_symmetry_2
_geom_bond_publ_flag
U1 O2 1.759(3) . ?
U1 O1 1.770(3) . ?
U1 O7 2.444(3) . ?
U1 O6 2.455(3) . ?
U1 O4 2.465(3) . ?
U1 O8 2.472(3) . ?
U1 O3 2.483(3) . ?
U1 O5 2.493(3) . ?
Ag1 N2 2.278(3) . ?
Ag1 N3 2.301(3) 4_566 ?
Ag1 N4 2.366(3) 4_566 ?
Ag1 N1 2.386(3) . ?
Cl1 C4 1.748(5) . ?
Cl2 C11 1.744(4) . ?
O3 C1 1.267(5) . ?
O4 C1 1.267(5) . ?
O5 C8 1.274(5) . ?
O6 C8 1.268(5) . ?
O7 C23 1.258(5) . ?
O8 C23 1.267(5) . ?
N1 C19 1.336(5) . ?
N1 C20 1.337(5) . ?
N2 C15 1.328(5) . ?
N2 C16 1.338(5) . ?
N3 C18 1.341(6) . ?
N3 C15 1.343(5) . ?
N4 C19 1.331(5) . ?
N4 C22 1.336(6) . ?
C1 C2 1.481(6) . ?
C2 C7 1.398(6) . ?
C2 C3 1.400(6) . ?
C3 C4 1.382(6) . ?
C3 H3 0.9500 . ?
C4 C5 1.383(7) . ?
C5 C6 1.382(7) . ?
C5 H5 0.9500 . ?
C6 C7 1.389(6) . ?
C6 H6 0.9500 . ?
C7 H7 0.9500 . ?
C8 C9 1.485(6) . ?
C9 C10 1.389(6) . ?
C9 C14 1.394(6) . ?
C10 C11 1.383(6) . ?
C10 H10 0.9500 . ?
C11 C12 1.380(6) . ?
C12 C13 1.378(6) . ?
C12 H12 0.9500 . ?
C13 C14 1.397(6) . ?
C13 H13 0.9500 . ?
C14 H14 0.9500 . ?
C15 C19 1.500(5) . ?
C16 C17 1.371(6) . ?
C16 H16 0.9500 . ?
C17 C18 1.373(6) . ?
C17 H17 0.9500 . ?
C18 H18 0.9500 . ?
C20 C21 1.370(6) . ?
C20 H20 0.9500 . ?
C21 C22 1.380(7) . ?
C21 H21 0.9500 . ?
C22 H22 0.9500 . ?
C23 C24 1.502(6) . ?
C24 C25 1.367(7) . ?
C24 C29 1.378(7) . ?
C25 C26B 1.38(2) . ?
C25 C26A 1.40(2) . ?
C25 H25 0.98(6) . ?
C27 C26B 1.33(2) . ?
C27 C28A 1.36(2) . ?
C27 C28B 1.36(4) . ?
C27 C26A 1.44(2) . ?
C27 H27 0.93(6) . ?
Cl3A Cl3A 1.723(5) 3_665 ?
Cl3A C26A 1.77(2) . ?
C28A C29 1.379(17) . ?
C28A H28A 0.9500 . ?
Cl3B C28B 1.74(3) . ?
C26B H26B 0.9500 . ?
C28B C29 1.42(4) . ?
C29 H29 1.05(6) . ?
